data_4073937
loop_
_publ_author_name
'Hernandez-Gruel, Marc A. F.'
'Dobrinovitch, Isabel T.'
'Lahoz, Fernando J.'
'Oro, Luis A.'
'P\'erez-Torrente, Jes\'us J.'

_publ_section_title
;
 The Anions [Cptt2Zr(\m-S)2M(CO)2]-(M = Rh, Ir) as Versatile Precursors
 for the Synthesis of Sulfido-Bridged Early&#x2212;Late Heterotrimetallic
 (ELHT) Compounds&#x2020;
;
_journal_issue 25
_journal_name_full Organometallics
_journal_page_first 6437
_journal_paper_doi 10.1021/om700749n
_journal_volume 26
_journal_year 2007
_chemical_absolute_configuration ad
_chemical_formula_moiety 'C46 H57 Au Ir O2 P S2 Zr'
_chemical_formula_sum 'C46 H57 Au Ir O2 P S2 Zr'
_chemical_formula_weight 1217.39
_chemical_name_systematic
; 
 ? 
;
_space_group_IT_number 19
_symmetry_cell_setting orthorhombic
_symmetry_space_group_name_Hall 'P 2ac 2ab'
_symmetry_space_group_name_H-M 'P 21 21 21'
_atom_sites_solution_hydrogens geom
_atom_sites_solution_primary direct
_atom_sites_solution_secondary difmap
_audit_creation_method SHELXL-97
_cell_angle_alpha 90.00
_cell_angle_beta 90.00
_cell_angle_gamma 90.00
_cell_formula_units_Z 4
_cell_length_a 14.805(2)
_cell_length_b 17.604(2)
_cell_length_c 18.045(3)
_cell_measurement_reflns_used 36
_cell_measurement_temperature 200(2)
_cell_measurement_theta_max 20
_cell_measurement_theta_min 12.5
_cell_volume 4703.0(11)
_computing_cell_refinement 'XSCANS v 2.2(SIEMENS)'
_computing_data_collection 'XSCANS v 2.2(SIEMENS)'
_computing_data_reduction 'XSCANS v 2.2(SIEMENS)'
_computing_molecular_graphics 'XP program, SHELXTL v 6.12, Bruker2001'
_computing_publication_material 'XP program, SHELXTL v 6.12, Bruker2001'
_computing_structure_refinement 'SHELXL-97 (Sheldrick, 1997)'
_computing_structure_solution 'SHELXS-97 (Sheldrick, 1990)'
_diffrn_ambient_temperature 200(2)
_diffrn_measured_fraction_theta_full 0.999
_diffrn_measured_fraction_theta_max 0.999
_diffrn_measurement_device_type 'Siemens P4'
_diffrn_measurement_method '\w/2q scans'
_diffrn_radiation_monochromator graphite
_diffrn_radiation_source 'fine-focus sealed tube'
_diffrn_radiation_type MoK\a
_diffrn_radiation_wavelength 0.71073
_diffrn_reflns_av_R_equivalents 0.0374
_diffrn_reflns_av_sigmaI/netI 0.0689
_diffrn_reflns_limit_h_max 17
_diffrn_reflns_limit_h_min -17
_diffrn_reflns_limit_k_max 20
_diffrn_reflns_limit_k_min -20
_diffrn_reflns_limit_l_max 21
_diffrn_reflns_limit_l_min -21
_diffrn_reflns_number 9336
_diffrn_reflns_theta_full 25.00
_diffrn_reflns_theta_max 25.00
_diffrn_reflns_theta_min 2.12
_diffrn_standards_decay_% 'no decay'
_diffrn_standards_interval_count 97
_diffrn_standards_number 3
_exptl_absorpt_coefficient_mu 6.308
_exptl_absorpt_correction_T_max 0.500
_exptl_absorpt_correction_T_min 0.385
_exptl_absorpt_correction_type psi-scan
_exptl_absorpt_process_details 'North, Philips and Mathews, Acta Cryst. 1968, A24, 351.'
_exptl_crystal_colour red-orange
_exptl_crystal_density_diffrn 1.719
_exptl_crystal_density_method 'not measured'
_exptl_crystal_description 'irregular block'
_exptl_crystal_F_000 2368
_exptl_crystal_size_max 0.38
_exptl_crystal_size_mid 0.15
_exptl_crystal_size_min 0.11
_refine_diff_density_max 0.663
_refine_diff_density_min -0.545
_refine_diff_density_rms 0.125
_refine_ls_abs_structure_details 'Flack H D (1983), Acta Cryst. A39, 876-881'
_refine_ls_abs_structure_Flack 0.142(8)
_refine_ls_extinction_method none
_refine_ls_goodness_of_fit_ref 1.012
_refine_ls_hydrogen_treatment constr
_refine_ls_matrix_type full
_refine_ls_number_parameters 496
_refine_ls_number_reflns 8249
_refine_ls_number_restraints 12
_refine_ls_restrained_S_all 1.012
_refine_ls_R_factor_all 0.0658
_refine_ls_R_factor_gt 0.0439
_refine_ls_shift/su_max 0.009
_refine_ls_shift/su_mean 0.000
_refine_ls_structure_factor_coef Fsqd
_refine_ls_weighting_details 'calc w=1/[\s^2^(Fo^2^)+(0.0288P)^2^+3.1782P] where P=(Fo^2^+2Fc^2^)/3'
_refine_ls_weighting_scheme calc
_refine_ls_wR_factor_gt 0.0748
_refine_ls_wR_factor_ref 0.0808
_reflns_number_gt 6610
_reflns_number_total 8249
_reflns_threshold_expression >2sigma(I)
_cod_data_source_file om700749n-file001.cif
_cod_data_source_block compd_9
_cod_original_cell_volume 4703.1(11)
_cod_original_sg_symbol_H-M P212121
_cod_database_code 4073937

loop_
_symmetry_equiv_pos_as_xyz
'x, y, z'
'-x+1/2, -y, z+1/2'
'x+1/2, -y+1/2, -z'
'-x, y+1/2, -z+1/2'

loop_
_atom_site_label
_atom_site_type_symbol
_atom_site_fract_x
_atom_site_fract_y
_atom_site_fract_z
_atom_site_U_iso_or_equiv
_atom_site_adp_type
_atom_site_occupancy
_atom_site_symmetry_multiplicity
_atom_site_calc_flag
_atom_site_refinement_flags
_atom_site_disorder_assembly
_atom_site_disorder_group
Au2 Au 0.70953(3) 0.58382(2) 0.22951(2) 0.03789(11) Uani 1 1 d . . .
Ir Ir 0.86521(3) 0.67532(2) 0.28169(2) 0.04123(12) Uani 1 1 d . . .
Zr Zr 0.93954(7) 0.49951(5) 0.30219(5) 0.0326(2) Uani 1 1 d . . .
S1 S 0.86175(19) 0.56767(15) 0.19709(13) 0.0382(6) Uani 1 1 d . . .
S2 S 0.9197(2) 0.60783(16) 0.38619(15) 0.0442(7) Uani 1 1 d . . .
P2 P 0.55964(19) 0.60107(15) 0.24664(14) 0.0382(7) Uani 1 1 d . . .
O1 O 0.8425(8) 0.8019(5) 0.3885(6) 0.092(4) Uani 1 1 d . . .
O2 O 0.8126(8) 0.7671(6) 0.1480(6) 0.098(4) Uani 1 1 d . . .
C1 C 0.8539(10) 0.7540(7) 0.3467(8) 0.061(4) Uani 1 1 d . . .
C2 C 0.8326(9) 0.7325(7) 0.2008(8) 0.067(4) Uani 1 1 d . . .
C11 C 1.1092(7) 0.5120(6) 0.3360(6) 0.038(3) Uani 1 1 d . . .
C12 C 1.0977(6) 0.5613(6) 0.2767(6) 0.042(3) Uani 1 1 d . . .
H12 H 1.1039 0.6149 0.2800 0.034(11) Uiso 1 1 calc R . .
C13 C 1.0756(7) 0.5217(6) 0.2104(6) 0.044(3) Uani 1 1 d . . .
C14 C 1.0713(7) 0.4450(6) 0.2328(7) 0.049(3) Uani 1 1 d . . .
H14 H 1.0558 0.4039 0.2012 0.034(11) Uiso 1 1 calc R . .
C15 C 1.0933(7) 0.4378(7) 0.3080(7) 0.051(3) Uani 1 1 d . . .
H15 H 1.0968 0.3917 0.3353 0.034(11) Uiso 1 1 calc R . .
C16 C 1.0869(8) 0.5494(8) 0.1313(7) 0.054(3) Uani 1 1 d . . .
C17 C 1.0356(8) 0.5065(8) 0.0736(6) 0.068(4) Uani 1 1 d . . .
H17A H 1.0529 0.4528 0.0752 0.102 Uiso 1 1 calc R . .
H17B H 1.0495 0.5274 0.0246 0.102 Uiso 1 1 calc R . .
H17C H 0.9707 0.5112 0.0832 0.102 Uiso 1 1 calc R . .
C18 C 1.1882(9) 0.5411(9) 0.1138(7) 0.080(5) Uani 1 1 d . . .
H18A H 1.2063 0.4879 0.1199 0.120 Uiso 1 1 calc R . .
H18B H 1.2233 0.5730 0.1477 0.120 Uiso 1 1 calc R . .
H18C H 1.1996 0.5570 0.0626 0.120 Uiso 1 1 calc R . .
C19 C 1.0661(9) 0.6357(7) 0.1225(6) 0.067(4) Uani 1 1 d . . .
H19A H 1.0776 0.6512 0.0712 0.100 Uiso 1 1 calc R . .
H19B H 1.1050 0.6649 0.1560 0.100 Uiso 1 1 calc R . .
H19C H 1.0027 0.6453 0.1349 0.100 Uiso 1 1 calc R . .
C20 C 1.1551(8) 0.5279(7) 0.4096(6) 0.050(3) Uani 1 1 d . . .
C21 C 1.1602(10) 0.6137(7) 0.4246(7) 0.076(4) Uani 1 1 d . . .
H21A H 1.0994 0.6356 0.4219 0.114 Uiso 1 1 calc R . .
H21B H 1.1990 0.6378 0.3874 0.114 Uiso 1 1 calc R . .
H21C H 1.1854 0.6224 0.4741 0.114 Uiso 1 1 calc R . .
C22 C 1.2530(8) 0.4977(10) 0.4021(8) 0.086(5) Uani 1 1 d . . .
H22A H 1.2878 0.5120 0.4461 0.130 Uiso 1 1 calc R . .
H22B H 1.2811 0.5199 0.3579 0.130 Uiso 1 1 calc R . .
H22C H 1.2519 0.4423 0.3974 0.130 Uiso 1 1 calc R . .
C23 C 1.1097(8) 0.4874(8) 0.4739(6) 0.070(4) Uani 1 1 d . . .
H23A H 1.0473 0.5053 0.4786 0.105 Uiso 1 1 calc R . .
H23B H 1.1426 0.4983 0.5198 0.105 Uiso 1 1 calc R . .
H23C H 1.1099 0.4326 0.4648 0.105 Uiso 1 1 calc R . .
C24 C 0.8263(7) 0.4335(6) 0.3942(6) 0.041(3) Uani 1 1 d . . .
C25 C 0.7851(7) 0.4279(6) 0.3229(5) 0.039(2) Uani 1 1 d . . .
H25 H 0.7306 0.4527 0.3092 0.034(11) Uiso 1 1 calc R . .
C26 C 0.8367(7) 0.3799(5) 0.2748(6) 0.038(2) Uani 1 1 d . A .
C27 C 0.9126(8) 0.3576(6) 0.3160(5) 0.045(3) Uani 1 1 d . . .
H27 H 0.9593 0.3251 0.2988 0.034(11) Uiso 1 1 calc R . .
C28 C 0.9085(7) 0.3914(5) 0.3879(6) 0.040(3) Uani 1 1 d . . .
H28 H 0.9532 0.3867 0.4254 0.034(11) Uiso 1 1 calc R . .
C29 C 0.8027(7) 0.3420(6) 0.2036(6) 0.055(3) Uani 1 1 d D . .
C30A C 0.7482(14) 0.2732(10) 0.2311(13) 0.036(6) Uiso 0.50 1 d PD A 1
C31A C 0.8867(12) 0.3143(13) 0.1574(12) 0.044(6) Uiso 0.50 1 d PD A 1
C32A C 0.7444(15) 0.3939(12) 0.1540(12) 0.044(6) Uiso 0.50 1 d PD A 1
C30B C 0.7760(18) 0.2598(9) 0.2206(18) 0.073(10) Uiso 0.50 1 d PD A 2
C31B C 0.8687(18) 0.3460(18) 0.1387(14) 0.098(12) Uiso 0.50 1 d PD A 2
C32B C 0.7111(14) 0.3842(13) 0.1792(15) 0.071(9) Uiso 0.50 1 d PD A 2
C33 C 0.7819(7) 0.4556(6) 0.4656(5) 0.044(3) Uani 1 1 d D . .
C34 C 0.7257(9) 0.3878(6) 0.4917(6) 0.074(5) Uani 1 1 d D . .
H34A H 0.6802 0.3755 0.4542 0.111 Uiso 1 1 calc R . .
H34B H 0.6956 0.4005 0.5385 0.111 Uiso 1 1 calc R . .
H34C H 0.7653 0.3438 0.4992 0.111 Uiso 1 1 calc R . .
C35 C 0.8498(8) 0.4799(7) 0.5251(5) 0.067(4) Uani 1 1 d D . .
H35A H 0.9014 0.4450 0.5248 0.101 Uiso 1 1 calc R . .
H35B H 0.8207 0.4786 0.5739 0.101 Uiso 1 1 calc R . .
H35C H 0.8708 0.5316 0.5147 0.101 Uiso 1 1 calc R . .
C36 C 0.7128(9) 0.5236(7) 0.4524(6) 0.067(4) Uani 1 1 d D . .
H36A H 0.7460 0.5688 0.4363 0.100 Uiso 1 1 calc R . .
H36B H 0.6808 0.5347 0.4987 0.100 Uiso 1 1 calc R . .
H36C H 0.6691 0.5091 0.4142 0.100 Uiso 1 1 calc R . .
C37 C 0.5325(7) 0.6518(6) 0.3312(6) 0.040(3) Uani 1 1 d . . .
C38 C 0.6024(8) 0.6870(6) 0.3710(6) 0.051(3) Uani 1 1 d . . .
H38 H 0.6629 0.6836 0.3538 0.095(13) Uiso 1 1 calc R . .
C39 C 0.5832(10) 0.7267(8) 0.4352(8) 0.069(4) Uani 1 1 d . . .
H39 H 0.6307 0.7511 0.4615 0.095(13) Uiso 1 1 calc R . .
C40 C 0.4975(11) 0.7312(9) 0.4612(8) 0.077(4) Uani 1 1 d . . .
H40 H 0.4852 0.7577 0.5059 0.095(13) Uiso 1 1 calc R . .
C41 C 0.4286(10) 0.6973(9) 0.4226(8) 0.078(5) Uani 1 1 d . . .
H41 H 0.3683 0.7018 0.4400 0.095(13) Uiso 1 1 calc R . .
C42 C 0.4460(8) 0.6566(8) 0.3584(6) 0.063(4) Uani 1 1 d . . .
H42 H 0.3980 0.6320 0.3331 0.095(13) Uiso 1 1 calc R . .
C43 C 0.4991(7) 0.5125(6) 0.2493(6) 0.046(3) Uani 1 1 d . . .
C44 C 0.4885(10) 0.4723(7) 0.3144(8) 0.071(4) Uani 1 1 d . . .
H44 H 0.5093 0.4950 0.3590 0.095(13) Uiso 1 1 calc R . .
C45 C 0.4498(12) 0.4012(9) 0.3187(11) 0.095(5) Uani 1 1 d . . .
H45 H 0.4419 0.3750 0.3643 0.095(13) Uiso 1 1 calc R . .
C46 C 0.4233(12) 0.3711(8) 0.2516(12) 0.099(6) Uani 1 1 d . . .
H46 H 0.3972 0.3218 0.2515 0.095(13) Uiso 1 1 calc R . .
C47 C 0.4319(15) 0.4067(9) 0.1864(12) 0.125(8) Uani 1 1 d . . .
H47 H 0.4114 0.3837 0.1419 0.095(13) Uiso 1 1 calc R . .
C48 C 0.4708(11) 0.4767(8) 0.1855(9) 0.087(5) Uani 1 1 d . . .
H48 H 0.4787 0.5017 0.1394 0.095(13) Uiso 1 1 calc R . .
C49 C 0.5109(8) 0.6542(6) 0.1704(6) 0.038(3) Uani 1 1 d . . .
C50 C 0.4196(9) 0.6597(8) 0.1583(8) 0.072(4) Uani 1 1 d . . .
H50 H 0.3794 0.6346 0.1913 0.095(13) Uiso 1 1 calc R . .
C51 C 0.3839(11) 0.7010(9) 0.0987(8) 0.092(6) Uani 1 1 d . . .
H51 H 0.3204 0.7066 0.0932 0.095(13) Uiso 1 1 calc R . .
C52 C 0.4427(12) 0.7339(8) 0.0478(7) 0.073(4) Uani 1 1 d . . .
H52 H 0.4200 0.7592 0.0051 0.095(13) Uiso 1 1 calc R . .
C53 C 0.5329(10) 0.7293(8) 0.0600(7) 0.064(4) Uani 1 1 d . . .
H53 H 0.5733 0.7541 0.0270 0.095(13) Uiso 1 1 calc R . .
C54 C 0.5676(9) 0.6891(7) 0.1200(7) 0.058(4) Uani 1 1 d . . .
H54 H 0.6311 0.6855 0.1263 0.095(13) Uiso 1 1 calc R . .

loop_
_atom_site_aniso_label
_atom_site_aniso_U_11
_atom_site_aniso_U_22
_atom_site_aniso_U_33
_atom_site_aniso_U_23
_atom_site_aniso_U_13
_atom_site_aniso_U_12
Au2 0.0366(2) 0.0389(2) 0.0381(2) -0.0005(2) -0.0001(2) 0.00137(19)
Ir 0.0431(2) 0.0333(2) 0.0473(3) 0.0018(2) -0.0021(2) -0.0032(2)
Zr 0.0344(5) 0.0329(5) 0.0306(5) 0.0004(4) 0.0014(4) 0.0020(5)
S1 0.0401(14) 0.0415(15) 0.0328(13) 0.0043(11) 0.0028(13) 0.0024(14)
S2 0.0545(19) 0.0431(17) 0.0350(15) -0.0015(12) -0.0025(14) 0.0031(15)
P2 0.0386(15) 0.0368(16) 0.0393(17) -0.0023(11) -0.0009(12) 0.0035(12)
O1 0.141(10) 0.057(6) 0.078(7) -0.005(5) 0.009(7) 0.013(7)
O2 0.137(11) 0.065(7) 0.093(8) 0.026(6) -0.045(8) -0.022(7)
C1 0.071(9) 0.038(7) 0.075(9) -0.011(7) -0.012(8) 0.002(7)
C2 0.085(10) 0.046(8) 0.070(10) -0.004(7) -0.021(8) -0.022(7)
C11 0.029(6) 0.051(7) 0.032(6) 0.005(5) 0.000(5) 0.007(5)
C12 0.028(5) 0.051(7) 0.046(6) 0.008(6) 0.004(6) -0.001(5)
C13 0.030(6) 0.059(7) 0.041(7) 0.007(6) 0.005(5) 0.005(5)
C14 0.042(6) 0.059(8) 0.045(7) -0.025(6) 0.005(6) 0.012(6)
C15 0.035(6) 0.044(7) 0.074(9) 0.006(6) 0.005(6) 0.008(5)
C16 0.034(7) 0.079(10) 0.049(8) -0.017(7) 0.010(6) -0.001(6)
C17 0.062(9) 0.110(12) 0.033(7) -0.019(7) -0.006(6) -0.011(9)
C18 0.055(9) 0.123(13) 0.062(9) 0.007(9) 0.020(7) -0.003(9)
C19 0.071(10) 0.097(11) 0.033(7) 0.020(7) -0.010(7) -0.015(8)
C20 0.036(7) 0.061(8) 0.053(7) 0.011(6) -0.017(6) -0.008(6)
C21 0.082(11) 0.080(10) 0.065(9) -0.009(8) -0.020(8) -0.025(8)
C22 0.050(8) 0.131(14) 0.078(10) 0.016(10) -0.016(7) 0.004(9)
C23 0.061(9) 0.094(11) 0.056(8) 0.026(8) -0.008(7) -0.025(8)
C24 0.049(7) 0.034(6) 0.041(6) 0.002(5) 0.006(5) 0.001(5)
C25 0.041(6) 0.048(7) 0.029(5) 0.010(5) 0.003(5) -0.006(6)
C26 0.053(7) 0.031(5) 0.031(6) 0.003(5) -0.006(6) -0.004(5)
C27 0.069(8) 0.033(6) 0.032(6) 0.008(5) 0.005(6) 0.010(6)
C28 0.045(7) 0.032(6) 0.044(7) 0.011(5) 0.001(5) -0.002(5)
C29 0.071(8) 0.047(7) 0.047(7) -0.002(5) -0.007(7) -0.007(6)
C33 0.040(7) 0.062(7) 0.032(6) 0.003(5) 0.008(5) -0.009(6)
C34 0.108(12) 0.069(9) 0.045(7) -0.003(6) 0.030(8) -0.035(9)
C35 0.093(11) 0.087(10) 0.021(6) -0.015(6) 0.004(7) 0.003(9)
C36 0.069(9) 0.076(10) 0.054(8) -0.007(7) 0.017(8) -0.008(9)
C37 0.039(7) 0.049(7) 0.032(6) -0.009(5) 0.006(5) 0.003(5)
C38 0.050(7) 0.046(7) 0.057(8) -0.003(6) -0.006(6) 0.005(6)
C39 0.069(10) 0.075(10) 0.062(9) -0.013(8) 0.005(8) -0.005(8)
C40 0.097(13) 0.077(10) 0.057(9) -0.019(8) 0.010(9) 0.019(10)
C41 0.056(9) 0.106(13) 0.073(10) -0.019(9) 0.017(8) 0.008(9)
C42 0.042(7) 0.104(11) 0.042(7) -0.033(7) 0.001(6) -0.005(8)
C43 0.044(6) 0.030(6) 0.064(8) -0.002(5) 0.001(6) 0.001(5)
C44 0.089(11) 0.051(8) 0.073(10) 0.014(8) -0.005(9) -0.006(8)
C45 0.102(14) 0.074(12) 0.109(14) 0.030(11) 0.008(11) -0.024(10)
C46 0.100(13) 0.049(10) 0.15(2) -0.002(11) 0.011(13) -0.021(9)
C47 0.19(2) 0.066(11) 0.125(16) -0.006(12) -0.036(15) -0.056(13)
C48 0.126(14) 0.058(9) 0.077(10) -0.012(8) 0.006(10) -0.038(9)
C49 0.047(7) 0.031(6) 0.037(6) -0.003(5) -0.003(6) -0.002(5)
C50 0.058(9) 0.080(11) 0.076(10) 0.005(8) 0.008(8) -0.011(8)
C51 0.071(11) 0.138(16) 0.066(10) 0.005(10) -0.030(9) 0.046(11)
C52 0.102(13) 0.075(10) 0.041(8) -0.012(7) 0.002(9) 0.035(10)
C53 0.087(11) 0.055(8) 0.049(8) 0.005(7) 0.005(8) 0.011(8)
C54 0.047(8) 0.068(9) 0.059(8) 0.008(7) 0.005(7) 0.018(7)

loop_
_atom_type_symbol
_atom_type_description
_atom_type_scat_dispersion_real
_atom_type_scat_dispersion_imag
_atom_type_scat_source
C C 0.0033 0.0016 'International Tables Vol C Tables 4.2.6.8 and 6.1.1.4'
H H 0.0000 0.0000 'International Tables Vol C Tables 4.2.6.8 and 6.1.1.4'
O O 0.0106 0.0060 'International Tables Vol C Tables 4.2.6.8 and 6.1.1.4'
P P 0.1023 0.0942 'International Tables Vol C Tables 4.2.6.8 and 6.1.1.4'
S S 0.1246 0.1234 'International Tables Vol C Tables 4.2.6.8 and 6.1.1.4'
Zr Zr -2.9673 0.5597 'International Tables Vol C Tables 4.2.6.8 and 6.1.1.4'
Ir Ir -1.4442 7.9887 'International Tables Vol C Tables 4.2.6.8 and 6.1.1.4'
Au Au -2.0133 8.8022 'International Tables Vol C Tables 4.2.6.8 and 6.1.1.4'

loop_
_geom_angle_atom_site_label_1
_geom_angle_atom_site_label_2
_geom_angle_atom_site_label_3
_geom_angle
P2 Au2 S1 173.39(9)
P2 Au2 Ir 130.28(7)
S1 Au2 Ir 53.01(6)
C1 Ir C2 94.1(6)
C1 Ir S2 84.2(4)
C2 Ir S2 174.8(4)
C1 Ir S1 173.3(5)
C2 Ir S1 85.6(4)
S2 Ir S1 96.66(9)
C1 Ir Au2 123.1(5)
C2 Ir Au2 80.8(4)
S2 Ir Au2 104.17(7)
S1 Ir Au2 50.32(7)
C1 Ir Zr 132.1(4)
C2 Ir Zr 133.6(4)
S2 Ir Zr 47.81(7)
S1 Ir Zr 49.33(6)
Au2 Ir Zr 77.62(2)
S2 Zr C28 100.8(2)
S2 Zr C14 134.3(3)
C28 Zr C14 99.3(4)
S2 Zr C15 114.6(3)
C28 Zr C15 79.1(4)
C14 Zr C15 32.3(3)
S2 Zr S1 92.30(9)
C28 Zr S1 138.1(3)
C14 Zr S1 99.3(3)
C15 Zr S1 130.4(3)
S2 Zr C27 133.2(2)
C28 Zr C27 32.9(3)
C14 Zr C27 78.2(4)
C15 Zr C27 73.4(4)
S1 Zr C27 118.0(3)
S2 Zr C11 84.5(3)
C28 Zr C11 95.6(3)
C14 Zr C11 52.9(4)
C15 Zr C11 32.2(3)
S1 Zr C11 125.4(2)
C27 Zr C11 102.3(4)
S2 Zr C12 83.9(3)
C28 Zr C12 126.1(3)
C14 Zr C12 51.4(4)
C15 Zr C12 51.7(3)
S1 Zr C12 94.5(2)
C27 Zr C12 124.4(4)
C11 Zr C12 30.9(3)
S2 Zr C24 82.9(2)
C28 Zr C24 32.3(3)
C14 Zr C24 129.9(4)
C15 Zr C24 111.0(4)
S1 Zr C24 113.2(2)
C27 Zr C24 53.4(3)
C11 Zr C24 120.4(3)
C12 Zr C24 149.7(3)
S2 Zr C13 111.4(3)
C28 Zr C13 130.0(3)
C14 Zr C13 31.7(3)
C15 Zr C13 53.2(4)
S1 Zr C13 78.8(2)
C27 Zr C13 109.1(3)
C11 Zr C13 52.8(3)
C12 Zr C13 31.4(3)
C24 Zr C13 161.6(3)
S2 Zr C25 100.4(2)
C28 Zr C25 52.3(3)
C14 Zr C25 124.2(4)
C15 Zr C25 124.7(3)
S1 Zr C25 86.4(2)
C27 Zr C25 51.7(4)
C11 Zr C25 147.8(3)
C12 Zr C25 175.6(3)
C24 Zr C25 31.4(3)
C13 Zr C25 145.3(3)
S2 Zr C26 131.7(2)
C28 Zr C26 53.3(3)
C14 Zr C26 92.9(3)
C15 Zr C26 100.6(3)
S1 Zr C26 88.6(2)
C27 Zr C26 31.3(3)
C11 Zr C26 132.0(3)
C12 Zr C26 144.2(3)
C24 Zr C26 53.1(3)
C13 Zr C26 116.1(3)
C25 Zr C26 31.4(3)
Au2 S1 Ir 76.67(8)
Au2 S1 Zr 107.98(10)
Ir S1 Zr 83.63(8)
Ir S2 Zr 86.49(9)
C43 P2 C37 107.1(5)
C43 P2 C49 105.6(5)
C37 P2 C49 107.2(5)
C43 P2 Au2 112.1(4)
C37 P2 Au2 113.5(4)
C49 P2 Au2 110.9(4)
O1 C1 Ir 176.5(14)
O2 C2 Ir 178.0(13)
C12 C11 C15 106.3(10)
C12 C11 C20 127.9(10)
C15 C11 C20 123.7(10)
C12 C11 Zr 75.7(6)
C15 C11 Zr 71.2(6)
C20 C11 Zr 130.9(7)
C11 C12 C13 111.8(9)
C11 C12 Zr 73.5(6)
C13 C12 Zr 74.9(6)
C11 C12 H12 124.1
C13 C12 H12 124.1
Zr C12 H12 119.1
C14 C13 C12 103.7(10)
C14 C13 C16 125.6(11)
C12 C13 C16 127.5(10)
C14 C13 Zr 69.2(6)
C12 C13 Zr 73.7(6)
C16 C13 Zr 136.3(7)
C15 C14 C13 110.7(11)
C15 C14 Zr 74.4(6)
C13 C14 Zr 79.1(6)
C15 C14 H14 124.6
C13 C14 H14 124.6
Zr C14 H14 113.7
C14 C15 C11 107.4(11)
C14 C15 Zr 73.3(6)
C11 C15 Zr 76.6(6)
C14 C15 H15 126.3
C11 C15 H15 126.3
Zr C15 H15 116.0
C17 C16 C13 115.9(11)
C17 C16 C18 107.7(11)
C13 C16 C18 105.7(11)
C17 C16 C19 108.7(11)
C13 C16 C19 112.7(10)
C18 C16 C19 105.3(12)
C16 C17 H17A 109.5
C16 C17 H17B 109.5
H17A C17 H17B 109.5
C16 C17 H17C 109.5
H17A C17 H17C 109.5
H17B C17 H17C 109.5
C16 C18 H18A 109.5
C16 C18 H18B 109.5
H18A C18 H18B 109.5
C16 C18 H18C 109.5
H18A C18 H18C 109.5
H18B C18 H18C 109.5
C16 C19 H19A 109.5
C16 C19 H19B 109.5
H19A C19 H19B 109.5
C16 C19 H19C 109.5
H19A C19 H19C 109.5
H19B C19 H19C 109.5
C23 C20 C11 112.6(10)
C23 C20 C21 110.4(11)
C11 C20 C21 110.9(10)
C23 C20 C22 108.7(10)
C11 C20 C22 106.2(10)
C21 C20 C22 107.9(11)
C20 C21 H21A 109.5
C20 C21 H21B 109.5
H21A C21 H21B 109.5
C20 C21 H21C 109.5
H21A C21 H21C 109.5
H21B C21 H21C 109.5
C20 C22 H22A 109.5
C20 C22 H22B 109.5
H22A C22 H22B 109.5
C20 C22 H22C 109.5
H22A C22 H22C 109.5
H22B C22 H22C 109.5
C20 C23 H23A 109.5
C20 C23 H23B 109.5
H23A C23 H23B 109.5
C20 C23 H23C 109.5
H23A C23 H23C 109.5
H23B C23 H23C 109.5
C25 C24 C28 104.8(9)
C25 C24 C33 127.3(10)
C28 C24 C33 125.2(10)
C25 C24 Zr 74.6(6)
C28 C24 Zr 68.6(6)
C33 C24 Zr 135.1(7)
C24 C25 C26 111.1(10)
C24 C25 Zr 74.0(6)
C26 C25 Zr 74.6(6)
C24 C25 H25 124.4
C26 C25 H25 124.4
Zr C25 H25 118.6
C27 C26 C25 105.7(9)
C27 C26 C29 125.8(9)
C25 C26 C29 126.2(9)
C27 C26 Zr 70.3(6)
C25 C26 Zr 74.0(6)
C29 C26 Zr 133.9(7)
C26 C27 C28 109.3(10)
C26 C27 Zr 78.4(6)
C28 C27 Zr 71.7(6)
C26 C27 H27 125.3
C28 C27 H27 125.3
Zr C27 H27 116.5
C24 C28 C27 108.9(10)
C24 C28 Zr 79.1(6)
C27 C28 Zr 75.4(6)
C24 C28 H28 125.5
C27 C28 H28 125.5
Zr C28 H28 112.3
C31B C29 C30B 111.3(14)
C31B C29 C26 114.3(15)
C30B C29 C26 109.2(14)
C31B C29 C30A 128.3(17)
C26 C29 C30A 104.2(12)
C31B C29 C32A 83.5(14)
C30B C29 C32A 122.1(16)
C26 C29 C32A 114.3(12)
C30A C29 C32A 111.1(13)
C30B C29 C31A 91.1(14)
C26 C29 C31A 108.6(11)
C30A C29 C31A 110.0(13)
C32A C29 C31A 108.5(13)
C31B C29 C32B 108.0(13)
C30B C29 C32B 105.9(12)
C26 C29 C32B 107.7(12)
C30A C29 C32B 90.6(14)
C31A C29 C32B 131.6(14)
C24 C33 C35 112.8(9)
C24 C33 C34 107.5(8)
C35 C33 C34 111.0(9)
C24 C33 C36 110.4(8)
C35 C33 C36 108.5(9)
C34 C33 C36 106.5(9)
C33 C34 H34A 109.5
C33 C34 H34B 109.5
H34A C34 H34B 109.5
C33 C34 H34C 109.5
H34A C34 H34C 109.5
H34B C34 H34C 109.5
C33 C35 H35A 109.5
C33 C35 H35B 109.5
H35A C35 H35B 109.5
C33 C35 H35C 109.5
H35A C35 H35C 109.5
H35B C35 H35C 109.5
C33 C36 H36A 109.5
C33 C36 H36B 109.5
H36A C36 H36B 109.5
C33 C36 H36C 109.5
H36A C36 H36C 109.5
H36B C36 H36C 109.5
C42 C37 C38 118.5(10)
C42 C37 P2 122.5(9)
C38 C37 P2 119.0(8)
C39 C38 C37 120.1(12)
C39 C38 H38 120.0
C37 C38 H38 120.0
C40 C39 C38 120.7(14)
C40 C39 H39 119.6
C38 C39 H39 119.6
C39 C40 C41 119.7(13)
C39 C40 H40 120.1
C41 C40 H40 120.1
C40 C41 C42 120.7(13)
C40 C41 H41 119.7
C42 C41 H41 119.7
C37 C42 C41 120.2(12)
C37 C42 H42 119.9
C41 C42 H42 119.9
C44 C43 C48 116.2(11)
C44 C43 P2 121.6(9)
C48 C43 P2 121.7(9)
C43 C44 C45 124.1(15)
C43 C44 H44 118.0
C45 C44 H44 118.0
C44 C45 C46 114.7(15)
C44 C45 H45 122.7
C46 C45 H45 122.7
C47 C46 C45 124.3(15)
C47 C46 H46 117.8
C45 C46 H46 117.8
C46 C47 C48 118.4(17)
C46 C47 H47 120.8
C48 C47 H47 120.8
C47 C48 C43 122.3(16)
C47 C48 H48 118.9
C43 C48 H48 118.9
C54 C49 C50 117.5(12)
C54 C49 P2 119.2(9)
C50 C49 P2 123.3(10)
C49 C50 C51 122.0(13)
C49 C50 H50 119.0
C51 C50 H50 119.0
C52 C51 C50 119.1(14)
C52 C51 H51 120.4
C50 C51 H51 120.4
C53 C52 C51 118.9(14)
C53 C52 H52 120.6
C51 C52 H52 120.6
C52 C53 C54 121.4(14)
C52 C53 H53 119.3
C54 C53 H53 119.3
C49 C54 C53 120.9(12)
C49 C54 H54 119.5
C53 C54 H54 119.5

loop_
_geom_bond_atom_site_label_1
_geom_bond_atom_site_label_2
_geom_bond_distance
Au2 P2 2.261(3)
Au2 S1 2.345(3)
Au2 Ir 2.9653(6)
Ir C1 1.823(13)
Ir C2 1.838(14)
Ir S2 2.370(3)
Ir S1 2.434(3)
Ir Zr 3.3055(11)
Zr S2 2.454(3)
Zr C28 2.494(10)
Zr C14 2.509(10)
Zr C15 2.524(11)
Zr S1 2.523(3)
Zr C27 2.542(10)
Zr C11 2.594(10)
Zr C12 2.623(9)
Zr C24 2.630(10)
Zr C13 2.637(10)
Zr C25 2.638(10)
Zr C26 2.645(9)
P2 C43 1.799(11)
P2 C37 1.813(10)
P2 C49 1.813(11)
O1 C1 1.144(13)
O2 C2 1.168(14)
C11 C12 1.388(14)
C11 C15 1.421(15)
C11 C20 1.518(14)
C12 C13 1.423(14)
C12 H12 0.9500
C13 C14 1.411(15)
C13 C16 1.517(16)
C14 C15 1.402(15)
C14 H14 0.9500
C15 H15 0.9500
C16 C17 1.494(15)
C16 C18 1.540(15)
C16 C19 1.559(17)
C17 H17A 0.9800
C17 H17B 0.9800
C17 H17C 0.9800
C18 H18A 0.9800
C18 H18B 0.9800
C18 H18C 0.9800
C19 H19A 0.9800
C19 H19B 0.9800
C19 H19C 0.9800
C20 C23 1.518(15)
C20 C21 1.535(16)
C20 C22 1.549(16)
C21 H21A 0.9800
C21 H21B 0.9800
C21 H21C 0.9800
C22 H22A 0.9800
C22 H22B 0.9800
C22 H22C 0.9800
C23 H23A 0.9800
C23 H23B 0.9800
C23 H23C 0.9800
C24 C25 1.428(14)
C24 C28 1.430(14)
C24 C33 1.498(14)
C25 C26 1.432(14)
C25 H25 0.9500
C26 C27 1.404(14)
C26 C29 1.533(14)
C27 C28 1.429(14)
C27 H27 0.9500
C28 H28 0.9500
C29 C31B 1.526(15)
C29 C30B 1.530(14)
C29 C30A 1.536(16)
C29 C32A 1.543(17)
C29 C31A 1.575(16)
C29 C32B 1.607(14)
C33 C35 1.532(12)
C33 C34 1.530(12)
C33 C36 1.592(12)
C34 H34A 0.9800
C34 H34B 0.9800
C34 H34C 0.9800
C35 H35A 0.9800
C35 H35B 0.9800
C35 H35C 0.9800
C36 H36A 0.9800
C36 H36B 0.9800
C36 H36C 0.9800
C37 C42 1.375(15)
C37 C38 1.403(15)
C38 C39 1.383(16)
C38 H38 0.9500
C39 C40 1.354(18)
C39 H39 0.9500
C40 C41 1.372(19)
C40 H40 0.9500
C41 C42 1.386(17)
C41 H41 0.9500
C42 H42 0.9500
C43 C44 1.381(15)
C43 C48 1.378(16)
C44 C45 1.379(18)
C44 H44 0.9500
C45 C46 1.38(2)
C45 H45 0.9500
C46 C47 1.34(2)
C46 H46 0.9500
C47 C48 1.359(19)
C47 H47 0.9500
C48 H48 0.9500
C49 C54 1.382(15)
C49 C50 1.373(16)
C50 C51 1.402(18)
C50 H50 0.9500
C51 C52 1.39(2)
C51 H51 0.9500
C52 C53 1.357(19)
C52 H52 0.9500
C53 C54 1.391(16)
C53 H53 0.9500
C54 H54 0.9500
